data_1527473
loop_
_publ_author_name
'Hahn, H.'
'Ness, P.'

_publ_section_title
;
 Ueber das System Zirkon/Selen
;
_journal_name_full 'Zeitschrift fuer Anorganische und Allgemeine Chemie'
_journal_page_first 37
_journal_page_last 49
_journal_volume 302
_journal_year 1959
_chemical_formula_sum 'Se0.66 Zr'
_chemical_name_systematic 'Zr Se0.66'
_space_group_IT_number 187
_symmetry_space_group_name_Hall 'P -6 2'
_symmetry_space_group_name_H-M 'P -6 m 2'
_cell_angle_alpha 90
_cell_angle_beta 90
_cell_angle_gamma 120
_cell_formula_units_Z 1
_cell_length_a 3.546
_cell_length_b 3.546
_cell_length_c 3.614
_cell_volume 39.355
_citation_journal_id_ASTM ZAACAB
_cod_data_source_file Hahn_ZAACAB_1959_38.cif
_cod_data_source_block Se0.66Zr1
_cod_original_cell_volume 39.35467
_cod_original_formula_sum 'Se0.66 Zr1'
_cod_database_code 1527473

loop_
_symmetry_equiv_pos_as_xyz
x,y,z
-x+y,-x,-z
-y,x-y,z
x,y,-z
-x+y,-x,z
-y,x-y,-z
-y,-x,-z
-x+y,y,z
x,x-y,-z
-y,-x,z
-x+y,y,-z
x,x-y,z

loop_
_atom_site_label
_atom_site_type_symbol
_atom_site_fract_x
_atom_site_fract_y
_atom_site_fract_z
_atom_site_occupancy
_atom_site_U_iso_or_equiv
Se1 Se 0.3333 0.6667 0.5 0.66 0.0
Zr1 Zr 0 0 0 1 0.0
